data_4062663
loop_
_publ_author_name
'Dagorne Samuel'
'Bellemin-Laponnaz Stephane'
'Welter Richard'

_publ_section_title
;
Synthesis and Structure of Neutral and Cationic Aluminium
Complexes Incorporating Bis-Oxazolinato Ligands.
;
_journal_name_full Organometallics
_journal_paper_doi 10.1021/om0400245
_journal_year 2004
_chemical_formula_moiety 'C13 H18 Al F N2 O2, B C24 F20'
_chemical_formula_sum 'C37 H18 Al B F21 N2 O2'
_chemical_formula_weight 959.32
_space_group_IT_number 14
_symmetry_cell_setting monoclinic
_symmetry_space_group_name_Hall '-P 2ybc'
_symmetry_space_group_name_H-M 'P 1 21/c 1'
_cell_angle_alpha 90.00
_cell_angle_beta 98.21(5)
_cell_angle_gamma 90.00
_cell_formula_units_Z 4
_cell_length_a 12.8420(10)
_cell_length_b 19.392(2)
_cell_length_c 15.7860(10)
_cell_measurement_temperature 173(2)
_cell_volume 3890.9(6)
_diffrn_ambient_temperature 173(2)
_exptl_crystal_density_diffrn 1.638
_cod_original_sg_symbol_H-M 'P 21/c'
_cod_database_code 4062663

loop_
_symmetry_equiv_pos_as_xyz
'x, y, z'
'-x, y+1/2, -z+1/2'
'-x, -y, -z'
'x, -y-1/2, z-1/2'

loop_
_atom_site_label
_atom_site_type_symbol
_atom_site_fract_x
_atom_site_fract_y
_atom_site_fract_z
_atom_site_U_iso_or_equiv
_atom_site_adp_type
_atom_site_occupancy
_atom_site_symmetry_multiplicity
_atom_site_calc_flag
_atom_site_refinement_flags
_atom_site_disorder_assembly
_atom_site_disorder_group
Al1 Al 0.55711(6) 0.32307(4) 0.10272(5) 0.03203(19) Uani 1 1 d . . .
C13 C 0.56167(16) 0.27694(11) 0.21720(11) 0.028(4) Uani 0.50 1 d P . .
F13M F 0.56167(16) 0.27694(11) 0.21720(11) 0.053(3) Uani 0.50 1 d P . .
C14 C 0.44721(13) 0.39716(8) 0.07610(12) 0.026(6) Uani 0.50 1 d P . .
F14M F 0.44721(13) 0.39716(8) 0.07610(12) 0.036(4) Uani 0.50 1 d P . .
F3 F 1.03035(11) 0.00896(7) 0.27703(10) 0.0374(3) Uani 1 1 d . . .
F4 F 0.91271(12) 0.01363(7) 0.41486(9) 0.0400(4) Uani 1 1 d . . .
F8 F 0.74904(13) 0.08966(8) 0.06838(10) 0.0447(4) Uani 1 1 d . . .
F7 F 0.61056(12) -0.01535(8) 0.09087(10) 0.0422(4) Uani 1 1 d . . .
N1 N 0.69516(16) 0.35480(10) 0.08511(13) 0.0308(4) Uani 1 1 d . . .
F20 F 0.71860(12) -0.12140(7) 0.19728(9) 0.0393(4) Uani 1 1 d . . .
O1 O 0.85379(15) 0.35036(10) 0.04286(13) 0.0471(5) Uani 1 1 d . . .
F6 F 0.72140(13) 0.08398(9) 0.36314(10) 0.0487(4) Uani 1 1 d . . .
N2 N 0.55265(16) 0.25389(10) 0.01420(13) 0.0318(5) Uani 1 1 d . . .
F13 F 1.16550(12) 0.11247(8) 0.30788(12) 0.0504(4) Uani 1 1 d . . .
F17 F 0.92141(14) -0.09302(9) 0.51935(10) 0.0549(5) Uani 1 1 d . . .
F12 F 0.93737(13) -0.10790(7) 0.18057(10) 0.0445(4) Uani 1 1 d . . .
F19 F 0.73114(14) -0.22815(8) 0.30317(11) 0.0513(4) Uani 1 1 d . . .
B2 B 0.8047(2) 0.01476(13) 0.22670(17) 0.0275(6) Uani 1 1 d . . .
F16 F 0.75205(13) 0.16985(8) 0.21880(13) 0.0577(5) Uani 1 1 d . . .
C8 C 0.6304(2) 0.23297(12) -0.02180(16) 0.0349(6) Uani 1 1 d . . .
C19 C 0.67862(19) 0.03410(12) 0.22542(16) 0.0303(5) Uani 1 1 d . . .
C20 C 0.5944(2) 0.01713(12) 0.16417(16) 0.0332(5) Uani 1 1 d . . .
C21 C 0.88248(19) 0.08232(12) 0.25031(15) 0.0291(5) Uani 1 1 d . . .
C1 C 0.7491(2) 0.41932(13) 0.12246(16) 0.0343(6) Uani 1 1 d . . .
F11 F 0.97900(16) -0.13828(9) 0.02598(13) 0.0675(6) Uani 1 1 d . . .
C24 C 0.81964(18) -0.04842(11) 0.29783(15) 0.0267(5) Uani 1 1 d . . .
C25 C 0.8732(2) -0.09994(14) 0.43846(16) 0.0370(6) Uani 1 1 d . . .
C26 C 0.77300(19) -0.11216(12) 0.27638(15) 0.0314(5) Uani 1 1 d . . .
O2 O 0.61436(15) 0.17970(9) -0.07458(12) 0.0437(5) Uani 1 1 d . . .
C29 C 0.7777(2) -0.16800(13) 0.32970(17) 0.0362(6) Uani 1 1 d . . .
F1 F 0.36584(13) 0.07973(10) 0.24879(15) 0.0687(6) Uani 1 1 d . . .
F18 F 0.83595(15) -0.21645(9) 0.46597(12) 0.0614(5) Uani 1 1 d . . .
F5 F 0.52358(16) 0.11305(10) 0.37765(12) 0.0656(5) Uani 1 1 d . . .
F2 F 0.41406(13) 0.01310(9) 0.10769(13) 0.0596(5) Uani 1 1 d . . .
C34 C 0.8050(2) 0.03121(13) 0.06060(16) 0.0348(6) Uani 1 1 d . . .
F9 F 0.79482(16) 0.05885(10) -0.08621(10) 0.0619(5) Uani 1 1 d . . .
C36 C 0.9899(2) 0.07366(11) 0.27139(15) 0.0300(5) Uani 1 1 d . . .
C37 C 0.8278(2) 0.01616(15) -0.01976(17) 0.0434(7) Uani 1 1 d . . .
C38 C 0.8541(2) 0.15113(13) 0.24250(19) 0.0398(6) Uani 1 1 d . . .
C39 C 0.5454(2) 0.08102(14) 0.3063(2) 0.0449(7) Uani 1 1 d . . .
C40 C 0.8967(2) -0.06567(13) 0.11713(17) 0.0356(6) Uani 1 1 d . . .
C5 C 0.7583(2) 0.32400(13) 0.04135(17) 0.0360(6) Uani 1 1 d . . .
C42 C 0.83490(19) -0.00921(12) 0.13276(15) 0.0290(5) Uani 1 1 d . . .
F14 F 1.09699(15) 0.24540(9) 0.29652(16) 0.0708(6) Uani 1 1 d . . .
C44 C 0.8302(2) -0.16253(14) 0.41200(18) 0.0399(6) Uani 1 1 d . . .
C45 C 0.6476(2) 0.06581(14) 0.29674(17) 0.0373(6) Uani 1 1 d . . .
C46 C 0.86715(19) -0.04514(12) 0.38200(16) 0.0309(5) Uani 1 1 d . . .
C47 C 0.9198(2) -0.08257(14) 0.0364(2) 0.0451(7) Uani 1 1 d . . .
F10 F 0.90706(18) -0.05688(12) -0.11073(12) 0.0760(6) Uani 1 1 d . . .
C3 C 0.7006(2) 0.48079(14) 0.07242(19) 0.0452(7) Uani 1 1 d . . .
H3A H 0.7073 0.4752 0.0130 0.068 Uiso 1 1 calc . . .
H3B H 0.7363 0.5221 0.0939 0.068 Uiso 1 1 calc . . .
H3C H 0.6275 0.4840 0.0787 0.068 Uiso 1 1 calc . . .
C50 C 1.0626(2) 0.12621(13) 0.28699(17) 0.0358(6) Uani 1 1 d . . .
C51 C 0.4656(2) 0.06399(14) 0.2421(2) 0.0470(7) Uani 1 1 d . . .
C9 C 0.5101(2) 0.15287(15) -0.0661(2) 0.0489(7) Uani 1 1 d . . .
H9A H 0.5154 0.1113 -0.0316 0.059 Uiso 1 1 calc . . .
H9B H 0.4707 0.1426 -0.1218 0.059 Uiso 1 1 calc . . .
C10 C 0.4572(2) 0.21139(13) -0.02187(17) 0.0389(6) Uani 1 1 d . . .
C54 C 0.4909(2) 0.03082(14) 0.17073(19) 0.0415(6) Uani 1 1 d . . .
F15 F 0.88834(16) 0.27125(8) 0.24861(17) 0.0807(7) Uani 1 1 d . . .
C11 C 0.4003(3) 0.18390(16) 0.0492(2) 0.0573(8) Uani 1 1 d . . .
H11A H 0.4479 0.1564 0.0878 0.086 Uiso 1 1 calc . . .
H11B H 0.3418 0.1561 0.0249 0.086 Uiso 1 1 calc . . .
H11C H 0.3754 0.2218 0.0799 0.086 Uiso 1 1 calc . . .
C4 C 0.8630(2) 0.40659(14) 0.10618(18) 0.0427(6) Uani 1 1 d . . .
H4A H 0.8924 0.4477 0.0837 0.051 Uiso 1 1 calc . . .
H4B H 0.9073 0.3930 0.1585 0.051 Uiso 1 1 calc . . .
C58 C 0.8841(2) -0.04145(16) -0.03225(18) 0.0476(7) Uani 1 1 d . . .
C59 C 1.0292(2) 0.19329(13) 0.2810(2) 0.0447(7) Uani 1 1 d . . .
C12 C 0.3863(2) 0.25504(15) -0.0847(2) 0.0490(7) Uani 1 1 d . . .
H12A H 0.4249 0.2714 -0.1284 0.074 Uiso 1 1 calc . . .
H12B H 0.3613 0.2937 -0.0553 0.074 Uiso 1 1 calc . . .
H12C H 0.3276 0.2279 -0.1102 0.074 Uiso 1 1 calc . . .
C2 C 0.7411(2) 0.42500(14) 0.21702(17) 0.0427(6) Uani 1 1 d . . .
H2A H 0.7729 0.3853 0.2464 0.064 Uiso 1 1 calc . . .
H2B H 0.6684 0.4274 0.2248 0.064 Uiso 1 1 calc . . .
H2C H 0.7768 0.4659 0.2398 0.064 Uiso 1 1 calc . . .
C6 C 0.7367(2) 0.26189(14) -0.01186(19) 0.0427(7) Uani 1 1 d . . .
C63 C 0.9237(3) 0.20539(13) 0.2574(2) 0.0504(8) Uani 1 1 d . . .
C7 C 0.8118(3) 0.23379(18) -0.0494(3) 0.0703(11) Uani 1 1 d . . .
H7A H 0.7978 0.1947 -0.0831 0.084 Uiso 1 1 calc . . .
H7B H 0.8788 0.2531 -0.0421 0.084 Uiso 1 1 calc . . .

loop_
_atom_site_aniso_label
_atom_site_aniso_U_11
_atom_site_aniso_U_22
_atom_site_aniso_U_33
_atom_site_aniso_U_23
_atom_site_aniso_U_13
_atom_site_aniso_U_12
Al1 0.0317(4) 0.0369(4) 0.0279(4) -0.0046(3) 0.0057(3) 0.0015(3)
C13 0.024(6) 0.040(9) 0.022(11) 0.010(7) 0.010(6) 0.004(6)
F13M 0.067(6) 0.072(7) 0.021(7) 0.006(5) 0.011(5) 0.011(6)
C14 0.032(14) 0.020(9) 0.030(10) -0.002(7) 0.012(9) 0.000(8)
F14M 0.022(7) 0.036(6) 0.047(7) -0.001(5) -0.001(5) 0.013(5)
F3 0.0333(8) 0.0292(7) 0.0501(9) 0.0068(6) 0.0070(7) 0.0056(6)
F4 0.0456(9) 0.0444(8) 0.0279(8) -0.0034(6) -0.0019(7) -0.0109(7)
F8 0.0507(10) 0.0443(9) 0.0377(9) 0.0109(7) 0.0016(7) 0.0075(7)
F7 0.0382(8) 0.0492(9) 0.0369(9) -0.0071(7) -0.0025(7) -0.0050(7)
N1 0.0307(11) 0.0346(11) 0.0261(10) -0.0047(8) 0.0005(8) -0.0003(9)
F20 0.0481(9) 0.0371(8) 0.0307(8) -0.0042(6) -0.0014(7) -0.0094(7)
O1 0.0338(10) 0.0566(12) 0.0519(12) -0.0211(9) 0.0099(9) -0.0085(9)
F6 0.0489(10) 0.0628(10) 0.0344(9) -0.0109(7) 0.0065(7) 0.0095(8)
N2 0.0340(11) 0.0323(10) 0.0287(11) -0.0015(8) 0.0032(9) -0.0034(9)
F13 0.0287(8) 0.0532(10) 0.0688(12) 0.0077(8) 0.0057(8) -0.0052(7)
F17 0.0555(11) 0.0752(12) 0.0290(9) 0.0143(8) -0.0109(8) -0.0164(9)
F12 0.0517(10) 0.0359(8) 0.0488(10) 0.0029(7) 0.0169(8) 0.0126(7)
F19 0.0621(11) 0.0361(8) 0.0558(11) 0.0028(7) 0.0090(9) -0.0158(8)
B2 0.0286(13) 0.0279(13) 0.0255(13) -0.0027(10) 0.0021(11) 0.0036(11)
F16 0.0404(9) 0.0330(8) 0.0975(15) 0.0044(8) 0.0030(9) 0.0128(7)
C8 0.0394(14) 0.0340(13) 0.0306(13) -0.0057(10) 0.0023(11) 0.0028(11)
C19 0.0311(13) 0.0292(12) 0.0312(13) 0.0023(9) 0.0060(10) 0.0025(10)
C20 0.0344(13) 0.0319(13) 0.0335(14) 0.0023(10) 0.0049(11) 0.0004(10)
C21 0.0324(13) 0.0278(12) 0.0272(12) -0.0017(9) 0.0050(10) 0.0041(10)
C1 0.0342(13) 0.0383(13) 0.0294(13) -0.0065(10) 0.0008(10) -0.0045(11)
F11 0.0756(13) 0.0577(11) 0.0777(14) -0.0243(9) 0.0401(11) 0.0085(10)
C24 0.0232(11) 0.0294(12) 0.0278(12) -0.0015(9) 0.0047(9) 0.0021(9)
C25 0.0309(13) 0.0521(16) 0.0269(13) 0.0075(11) 0.0005(10) -0.0037(12)
C26 0.0304(13) 0.0352(13) 0.0284(13) -0.0028(10) 0.0035(10) 0.0002(10)
O2 0.0466(11) 0.0408(10) 0.0438(11) -0.0160(8) 0.0064(9) -0.0010(9)
C29 0.0378(14) 0.0317(13) 0.0405(15) 0.0011(10) 0.0104(12) -0.0050(11)
F1 0.0334(9) 0.0683(12) 0.1098(17) 0.0179(11) 0.0282(10) 0.0130(8)
F18 0.0694(12) 0.0552(10) 0.0573(11) 0.0304(9) 0.0011(9) -0.0102(9)
F5 0.0665(12) 0.0760(13) 0.0623(12) -0.0056(10) 0.0364(10) 0.0239(10)
F2 0.0312(9) 0.0615(11) 0.0809(14) 0.0038(9) -0.0095(9) -0.0061(8)
C34 0.0343(13) 0.0382(13) 0.0316(14) 0.0002(10) 0.0039(11) -0.0052(11)
F9 0.0746(13) 0.0811(13) 0.0288(9) 0.0128(8) 0.0038(8) -0.0170(10)
C36 0.0347(13) 0.0263(11) 0.0297(13) 0.0019(9) 0.0066(10) 0.0035(10)
C37 0.0457(16) 0.0587(18) 0.0255(13) 0.0032(12) 0.0043(12) -0.0155(14)
C38 0.0357(14) 0.0311(13) 0.0529(17) -0.0005(11) 0.0074(12) 0.0072(11)
C39 0.0481(17) 0.0400(15) 0.0505(18) 0.0053(12) 0.0207(15) 0.0119(13)
C40 0.0374(14) 0.0335(13) 0.0377(14) -0.0023(11) 0.0113(11) -0.0024(11)
C5 0.0325(14) 0.0418(14) 0.0331(14) -0.0079(11) 0.0023(11) -0.0019(11)
C42 0.0284(12) 0.0319(12) 0.0267(12) -0.0036(9) 0.0044(10) -0.0030(10)
F14 0.0561(12) 0.0408(10) 0.1182(18) -0.0112(10) 0.0218(12) -0.0193(9)
C44 0.0375(14) 0.0423(14) 0.0406(15) 0.0162(12) 0.0075(12) -0.0031(12)
C45 0.0377(14) 0.0403(14) 0.0345(14) 0.0023(11) 0.0066(12) 0.0078(11)
C46 0.0292(12) 0.0340(13) 0.0297(13) -0.0015(10) 0.0049(10) -0.0026(10)
C47 0.0454(16) 0.0444(15) 0.0504(18) -0.0134(13) 0.0236(14) -0.0039(13)
F10 0.0941(16) 0.1020(16) 0.0399(11) -0.0221(10) 0.0366(11) -0.0229(13)
C3 0.0483(17) 0.0395(15) 0.0458(17) 0.0000(12) -0.0002(13) -0.0032(13)
C50 0.0310(13) 0.0390(14) 0.0386(14) 0.0013(11) 0.0087(11) -0.0032(11)
C51 0.0305(14) 0.0416(15) 0.072(2) 0.0198(14) 0.0197(15) 0.0093(12)
C9 0.0495(18) 0.0409(15) 0.0562(19) -0.0119(13) 0.0069(14) -0.0094(13)
C10 0.0430(15) 0.0332(13) 0.0402(15) -0.0046(11) 0.0052(12) -0.0113(11)
C54 0.0293(13) 0.0396(14) 0.0539(18) 0.0099(12) -0.0002(13) -0.0014(11)
F15 0.0669(13) 0.0229(8) 0.154(2) 0.0013(10) 0.0211(14) 0.0063(8)
C11 0.063(2) 0.0488(17) 0.064(2) 0.0002(15) 0.0219(17) -0.0181(15)
C4 0.0391(15) 0.0475(15) 0.0400(16) -0.0141(12) 0.0009(12) -0.0064(12)
C58 0.0537(18) 0.0620(18) 0.0311(15) -0.0133(13) 0.0200(13) -0.0175(15)
C59 0.0422(16) 0.0332(14) 0.0613(19) -0.0036(12) 0.0155(14) -0.0096(12)
C12 0.0423(16) 0.0484(17) 0.0524(19) -0.0068(13) -0.0065(14) -0.0094(13)
C2 0.0499(17) 0.0477(15) 0.0293(14) -0.0090(11) 0.0013(12) -0.0030(13)
C6 0.0371(15) 0.0469(15) 0.0446(16) -0.0156(12) 0.0074(13) -0.0003(12)
C63 0.0554(19) 0.0236(13) 0.074(2) -0.0028(13) 0.0168(16) 0.0036(12)
C7 0.063(2) 0.0552(19) 0.102(3) -0.0338(19) 0.042(2) -0.0090(17)

loop_
_geom_bond_atom_site_label_1
_geom_bond_atom_site_label_2
_geom_bond_distance
_geom_bond_site_symmetry_2
_geom_bond_publ_flag
Al1 N2 1.932(2) . ?
Al1 N1 1.934(2) . ?
Al1 C13 2.0098(19) . ?
Al1 F13M 2.0098(19) . ?
Al1 C14 2.0156(18) . ?
Al1 F14M 2.0156(18) . ?
F3 C36 1.356(3) . ?
F4 C46 1.351(3) . ?
F8 C34 1.357(3) . ?
F7 C20 1.359(3) . ?
N1 C5 1.286(3) . ?
N1 C1 1.508(3) . ?
F20 C26 1.353(3) . ?
O1 C5 1.325(3) . ?
O1 C4 1.473(3) . ?
F6 C45 1.356(3) . ?
N2 C8 1.283(3) . ?
N2 C10 1.518(3) . ?
F13 C50 1.343(3) . ?
F17 C25 1.344(3) . ?
F12 C40 1.341(3) . ?
F19 C29 1.350(3) . ?
B2 C42 1.652(3) . ?
B2 C24 1.654(3) . ?
B2 C21 1.657(4) . ?
B2 C19 1.660(4) . ?
F16 C38 1.360(3) . ?
C8 O2 1.325(3) . ?
C8 C6 1.464(4) . ?
C19 C20 1.384(4) . ?
C19 C45 1.390(4) . ?
C20 C54 1.373(4) . ?
C21 C36 1.382(3) . ?
C21 C38 1.384(3) . ?
C1 C3 1.514(4) . ?
C1 C2 1.515(4) . ?
C1 C4 1.542(4) . ?
F11 C47 1.345(3) . ?
C24 C46 1.382(3) . ?
C24 C26 1.394(3) . ?
C25 C44 1.374(4) . ?
C25 C46 1.382(4) . ?
C26 C29 1.368(4) . ?
O2 C9 1.460(4) . ?
C29 C44 1.380(4) . ?
F1 C51 1.335(3) . ?
F18 C44 1.344(3) . ?
F5 C39 1.351(3) . ?
F2 C54 1.342(3) . ?
C34 C37 1.373(4) . ?
C34 C42 1.391(4) . ?
F9 C37 1.356(3) . ?
C36 C50 1.380(4) . ?
C37 C58 1.361(4) . ?
C38 C63 1.379(4) . ?
C39 C45 1.373(4) . ?
C39 C51 1.375(5) . ?
C40 C47 1.388(4) . ?
C40 C42 1.394(3) . ?
C5 C6 1.472(4) . ?
F14 C59 1.333(3) . ?
C47 C58 1.371(5) . ?
F10 C58 1.347(3) . ?
C50 C59 1.369(4) . ?
C51 C54 1.376(4) . ?
C9 C10 1.540(4) . ?
C10 C12 1.507(4) . ?
C10 C11 1.520(4) . ?
F15 C63 1.356(3) . ?
C59 C63 1.372(4) . ?
C6 C7 1.319(4) . ?
